data_7251038
loop_
_publ_author_name
'Ozomarisi, Hamza Enesi'
'Outlaw, Victor K.'

_publ_section_title
;
 A rapid, metal-free synthesis of amino- and hydroxyphenanthrenes with
 tunable photophysical properties.
;
_journal_issue 45
_journal_name_full 'RSC advances'
_journal_page_first 38024
_journal_page_last 38028
_journal_paper_doi 10.1039/d5ra06485f
_journal_volume 15
_journal_year 2025
_chemical_formula_moiety 'C17 H13 Br O3'
_chemical_formula_sum 'C17 H13 Br O3'
_chemical_formula_weight 345.18
_space_group_crystal_system monoclinic
_space_group_IT_number 14
_space_group_name_Hall '-P 2yn'
_space_group_name_H-M_alt 'P 1 21/n 1'
_atom_sites_solution_hydrogens mixed
_atom_sites_solution_primary direct
_atom_sites_solution_secondary difmap
_audit_creation_method SHELXL-2019/3
_audit_update_record
;
2025-09-18 deposited with the CCDC.	2025-10-07 downloaded from the CCDC.
;
_cell_angle_alpha 90
_cell_angle_beta 93.0826(7)
_cell_angle_gamma 90
_cell_formula_units_Z 4
_cell_length_a 4.52734(4)
_cell_length_b 25.31093(17)
_cell_length_c 12.21079(8)
_cell_measurement_reflns_used 29188
_cell_measurement_temperature 100(2)
_cell_measurement_theta_max 78.5810
_cell_measurement_theta_min 3.9900
_cell_volume 1397.224(18)
_computing_cell_refinement 'CrysAlisPro 1.171.43.124a (Rigaku OD, 2024)'
_computing_data_collection 'CrysAlisPro 1.171.43.124a (Rigaku OD, 2024)'
_computing_data_reduction 'CrysAlisPro 1.171.43.124a (Rigaku OD, 2024)'
_computing_molecular_graphics 'Olex2 (Dolomanov et al., 2009)'
_computing_publication_material 'Olex2 (Dolomanov et al., 2009)'
_computing_structure_refinement 'SHELXL-2019/2 (Sheldrick, 2019)'
_computing_structure_solution 'ShelXS (Sheldrick, 2008)'
_diffrn_ambient_temperature 100(2)
_diffrn_detector_area_resol_mean 10.0000
_diffrn_measured_fraction_theta_full 1.000
_diffrn_measured_fraction_theta_max 0.993
_diffrn_measurement_device_type 'XtaLAB Synergy, Single source at home/near, HyPix'
_diffrn_measurement_method '\f and \w scans'
_diffrn_radiation_type CuK\a
_diffrn_radiation_wavelength 1.54178
_diffrn_reflns_av_R_equivalents 0.0534
_diffrn_reflns_av_unetI/netI 0.0200
_diffrn_reflns_Laue_measured_fraction_full 1.000
_diffrn_reflns_Laue_measured_fraction_max 0.993
_diffrn_reflns_limit_h_max 5
_diffrn_reflns_limit_h_min -4
_diffrn_reflns_limit_k_max 32
_diffrn_reflns_limit_k_min -32
_diffrn_reflns_limit_l_max 15
_diffrn_reflns_limit_l_min -15
_diffrn_reflns_number 41340
_diffrn_reflns_point_group_measured_fraction_full 1.000
_diffrn_reflns_point_group_measured_fraction_max 0.993
_diffrn_reflns_theta_full 67.679
_diffrn_reflns_theta_max 80.097
_diffrn_reflns_theta_min 3.492
_diffrn_source 'micro-focus sealed X-ray tube'
_exptl_absorpt_coefficient_mu 4.079
_exptl_absorpt_correction_T_max 1.00000
_exptl_absorpt_correction_T_min 0.67874
_exptl_absorpt_correction_type multi-scan
_exptl_absorpt_process_details
; 
Olex2 1.2 
(compiled 2018.05.29 svn.r3508 for OlexSys, GUI svn.r5506) 
;
_exptl_crystal_colour 'clear light brown'
_exptl_crystal_density_diffrn 1.641
_exptl_crystal_description needle
_exptl_crystal_F_000 696
_exptl_crystal_size_max 0.420
_exptl_crystal_size_mid 0.020
_exptl_crystal_size_min 0.020
_refine_diff_density_max 1.003
_refine_diff_density_min -0.640
_refine_diff_density_rms 0.077
_refine_ls_extinction_method none
_refine_ls_goodness_of_fit_ref 1.126
_refine_ls_hydrogen_treatment mixed
_refine_ls_matrix_type full
_refine_ls_number_parameters 194
_refine_ls_number_reflns 3035
_refine_ls_number_restraints 0
_refine_ls_restrained_S_all 1.126
_refine_ls_R_factor_all 0.0319
_refine_ls_R_factor_gt 0.0309
_refine_ls_shift/su_max 0.002
_refine_ls_shift/su_mean 0.000
_refine_ls_structure_factor_coef Fsqd
_refine_ls_weighting_details 'w=1/[\s^2^(Fo^2^)+(0.0525P)^2^+0.8860P] where P=(Fo^2^+2Fc^2^)/3'
_refine_ls_weighting_scheme calc
_refine_ls_wR_factor_gt 0.0876
_refine_ls_wR_factor_ref 0.0883
_reflns_Friedel_coverage 0.000
_reflns_number_gt 2894
_reflns_number_total 3035
_reflns_threshold_expression 'I > 2\s(I)'
_cod_data_source_file d5ra06485f2.cif
_cod_data_source_block 7f
_cod_original_sg_symbol_H-M 'P 21/n'
_cod_database_code 7251038
_shelx_shelxl_version_number 2019/3
_shelx_space_group_comment
; 
The symmetry employed for this shelxl refinement is uniquely defined 
by the following loop, which should always be used as a source of 
symmetry information in preference to the above space-group names. 
They are only intended as comments. 
;
_shelx_estimated_absorpt_t_min 0.279
_shelx_estimated_absorpt_t_max 0.923

loop_
_space_group_symop_operation_xyz
'x, y, z'
'-x+1/2, y+1/2, -z+1/2'
'-x, -y, -z'
'x-1/2, -y-1/2, z-1/2'

loop_
_atom_site_label
_atom_site_type_symbol
_atom_site_fract_x
_atom_site_fract_y
_atom_site_fract_z
_atom_site_U_iso_or_equiv
_atom_site_adp_type
_atom_site_occupancy
_atom_site_site_symmetry_order
_atom_site_calc_flag
_atom_site_refinement_flags_posn
_atom_site_refinement_flags_adp
_atom_site_refinement_flags_occupancy
_atom_site_disorder_assembly
_atom_site_disorder_group
Br1 Br 1.19325(5) 0.24291(2) 0.93875(2) 0.02702(10) Uani 1 1 d . . . . .
O1 O 0.5244(3) 0.09304(6) 0.95964(11) 0.0229(3) Uani 1 1 d . . . . .
H1 H 0.441(7) 0.0819(12) 1.008(3) 0.034 Uiso 1 1 d . U . . .
O2 O -0.1997(3) -0.05347(6) 0.87252(11) 0.0230(3) Uani 1 1 d . . . . .
O3 O -0.1091(3) -0.07591(5) 0.69990(10) 0.0183(3) Uani 1 1 d . . . . .
C1 C 0.4316(4) 0.06777(7) 0.86577(14) 0.0163(3) Uani 1 1 d . . . . .
C2 C 0.2330(4) 0.02646(7) 0.87075(14) 0.0172(3) Uani 1 1 d . . . . .
H2 H 0.161398 0.016583 0.939534 0.021 Uiso 1 1 calc R U . . .
C3 C 0.1356(4) -0.00110(7) 0.77597(14) 0.0155(3) Uani 1 1 d . . . . .
C4 C 0.2371(4) 0.01315(7) 0.67570(14) 0.0156(3) Uani 1 1 d . . . . .
H4 H 0.171143 -0.005364 0.611266 0.019 Uiso 1 1 calc R U . . .
C5 C 0.4389(4) 0.05524(7) 0.66906(14) 0.0154(3) Uani 1 1 d . . . . .
C6 C 0.5412(4) 0.06881(7) 0.56327(14) 0.0167(3) Uani 1 1 d . . . . .
H6 H 0.464044 0.050497 0.500120 0.020 Uiso 1 1 calc R U . . .
C7 C 0.7451(4) 0.10715(7) 0.55194(14) 0.0173(3) Uani 1 1 d . . . . .
H7 H 0.815581 0.114330 0.481571 0.021 Uiso 1 1 calc R U . . .
C8 C 0.8562(4) 0.13708(7) 0.64482(14) 0.0161(3) Uani 1 1 d . . . . .
C9 C 1.0648(4) 0.17746(7) 0.63006(15) 0.0182(3) Uani 1 1 d . . . . .
H9 H 1.135563 0.183227 0.559193 0.022 Uiso 1 1 calc R U . . .
C10 C 1.1682(4) 0.20867(7) 0.71585(16) 0.0196(3) Uani 1 1 d . . . . .
H10 H 1.308733 0.235824 0.705386 0.024 Uiso 1 1 calc R U . . .
C11 C 1.0598(4) 0.19915(7) 0.81893(15) 0.0195(4) Uani 1 1 d . . . . .
C12 C 0.8608(4) 0.15950(7) 0.83837(15) 0.0175(3) Uani 1 1 d . . . . .
H12 H 0.795562 0.154150 0.910184 0.021 Uiso 1 1 calc R U . . .
C13 C 0.7539(4) 0.12673(7) 0.75098(15) 0.0154(3) Uani 1 1 d . . . . .
C14 C 0.5432(4) 0.08371(7) 0.76405(14) 0.0149(3) Uani 1 1 d . . . . .
C15 C -0.0739(4) -0.04542(7) 0.78931(14) 0.0154(3) Uani 1 1 d . . . . .
C16 C -0.3030(4) -0.12150(7) 0.70985(16) 0.0207(4) Uani 1 1 d . . . . .
H16A H -0.370145 -0.133973 0.635794 0.025 Uiso 1 1 calc R U . . .
H16B H -0.479818 -0.110957 0.748891 0.025 Uiso 1 1 calc R U . . .
C17 C -0.1460(5) -0.16569(8) 0.7714(2) 0.0309(4) Uani 1 1 d . . . . .
H17A H 0.036959 -0.174331 0.735884 0.046 Uiso 1 1 calc R U . . .
H17B H -0.274272 -0.196883 0.771078 0.046 Uiso 1 1 calc R U . . .
H17C H -0.098477 -0.154631 0.847178 0.046 Uiso 1 1 calc R U . . .

loop_
_atom_site_aniso_label
_atom_site_aniso_U_11
_atom_site_aniso_U_22
_atom_site_aniso_U_33
_atom_site_aniso_U_23
_atom_site_aniso_U_13
_atom_site_aniso_U_12
Br1 0.03156(16) 0.02471(15) 0.02477(14) -0.00433(7) 0.00153(9) -0.01112(7)
O1 0.0262(7) 0.0279(7) 0.0151(6) -0.0025(5) 0.0052(5) -0.0114(6)
O2 0.0244(7) 0.0251(7) 0.0202(6) -0.0023(5) 0.0080(5) -0.0077(5)
O3 0.0195(6) 0.0172(6) 0.0185(6) -0.0016(5) 0.0026(5) -0.0052(5)
C1 0.0140(8) 0.0184(8) 0.0165(8) -0.0020(6) 0.0005(6) 0.0001(6)
C2 0.0158(8) 0.0193(8) 0.0168(8) -0.0008(6) 0.0042(6) -0.0004(6)
C3 0.0123(8) 0.0157(8) 0.0187(8) 0.0000(6) 0.0021(6) 0.0008(6)
C4 0.0122(7) 0.0174(8) 0.0172(8) -0.0022(6) 0.0013(6) 0.0019(6)
C5 0.0126(8) 0.0160(8) 0.0176(8) 0.0007(6) 0.0022(6) 0.0029(6)
C6 0.0146(8) 0.0203(8) 0.0153(8) -0.0011(6) 0.0011(6) 0.0010(6)
C7 0.0153(8) 0.0209(9) 0.0161(8) 0.0024(6) 0.0040(6) 0.0014(7)
C8 0.0125(8) 0.0161(8) 0.0197(8) 0.0016(6) 0.0019(6) 0.0026(6)
C9 0.0148(8) 0.0182(8) 0.0220(8) 0.0039(6) 0.0037(6) 0.0019(6)
C10 0.0161(8) 0.0172(8) 0.0256(9) 0.0027(7) 0.0024(7) -0.0023(6)
C11 0.0172(9) 0.0176(8) 0.0234(9) -0.0007(7) -0.0003(7) -0.0005(6)
C12 0.0150(8) 0.0179(8) 0.0196(8) 0.0000(6) 0.0004(6) -0.0011(6)
C13 0.0115(7) 0.0151(8) 0.0196(8) 0.0008(6) 0.0016(6) 0.0017(6)
C14 0.0107(7) 0.0160(8) 0.0179(8) 0.0011(6) 0.0014(6) 0.0022(6)
C15 0.0112(7) 0.0174(8) 0.0177(8) -0.0005(6) 0.0008(6) 0.0017(6)
C16 0.0194(8) 0.0187(8) 0.0237(9) 0.0000(7) -0.0004(7) -0.0069(7)
C17 0.0322(11) 0.0188(9) 0.0416(12) 0.0029(8) -0.0003(9) -0.0022(8)

loop_
_atom_type_symbol
_atom_type_description
_atom_type_scat_dispersion_real
_atom_type_scat_dispersion_imag
_atom_type_scat_source
C C 0.0181 0.0091 'International Tables Vol C Tables 4.2.6.8 and 6.1.1.4'
H H 0.0000 0.0000 'International Tables Vol C Tables 4.2.6.8 and 6.1.1.4'
O O 0.0492 0.0322 'International Tables Vol C Tables 4.2.6.8 and 6.1.1.4'
Br Br -0.6763 1.2805 'International Tables Vol C Tables 4.2.6.8 and 6.1.1.4'

loop_
_geom_angle_atom_site_label_1
_geom_angle_atom_site_label_2
_geom_angle_atom_site_label_3
_geom_angle
_geom_angle_site_symmetry_1
_geom_angle_site_symmetry_3
_geom_angle_publ_flag
C1 O1 H1 109(2) . . ?
C15 O3 C16 115.69(14) . . ?
O1 C1 C2 119.41(16) . . ?
O1 C1 C14 119.61(15) . . ?
C2 C1 C14 120.97(16) . . ?
C1 C2 C3 121.10(16) . . ?
C1 C2 H2 119.5 . . ?
C3 C2 H2 119.5 . . ?
C4 C3 C2 119.85(16) . . ?
C4 C3 C15 122.74(16) . . ?
C2 C3 C15 117.40(15) . . ?
C3 C4 C5 119.81(16) . . ?
C3 C4 H4 120.1 . . ?
C5 C4 H4 120.1 . . ?
C4 C5 C14 121.58(16) . . ?
C4 C5 C6 118.29(16) . . ?
C14 C5 C6 120.14(16) . . ?
C7 C6 C5 121.24(16) . . ?
C7 C6 H6 119.4 . . ?
C5 C6 H6 119.4 . . ?
C6 C7 C8 120.75(16) . . ?
C6 C7 H7 119.6 . . ?
C8 C7 H7 119.6 . . ?
C9 C8 C13 120.18(16) . . ?
C9 C8 C7 119.43(16) . . ?
C13 C8 C7 120.39(16) . . ?
C10 C9 C8 121.49(17) . . ?
C10 C9 H9 119.3 . . ?
C8 C9 H9 119.3 . . ?
C9 C10 C11 117.80(16) . . ?
C9 C10 H10 121.1 . . ?
C11 C10 H10 121.1 . . ?
C12 C11 C10 123.08(17) . . ?
C12 C11 Br1 118.30(14) . . ?
C10 C11 Br1 118.62(14) . . ?
C11 C12 C13 119.80(17) . . ?
C11 C12 H12 120.1 . . ?
C13 C12 H12 120.1 . . ?
C12 C13 C8 117.61(16) . . ?
C12 C13 C14 123.55(16) . . ?
C8 C13 C14 118.85(16) . . ?
C1 C14 C5 116.69(15) . . ?
C1 C14 C13 124.77(16) . . ?
C5 C14 C13 118.54(15) . . ?
O2 C15 O3 123.18(16) . . ?
O2 C15 C3 123.56(16) . . ?
O3 C15 C3 113.26(15) . . ?
O3 C16 C17 111.05(15) . . ?
O3 C16 H16A 109.4 . . ?
C17 C16 H16A 109.4 . . ?
O3 C16 H16B 109.4 . . ?
C17 C16 H16B 109.4 . . ?
H16A C16 H16B 108.0 . . ?
C16 C17 H17A 109.5 . . ?
C16 C17 H17B 109.5 . . ?
H17A C17 H17B 109.5 . . ?
C16 C17 H17C 109.5 . . ?
H17A C17 H17C 109.5 . . ?
H17B C17 H17C 109.5 . . ?

loop_
_geom_bond_atom_site_label_1
_geom_bond_atom_site_label_2
_geom_bond_distance
_geom_bond_site_symmetry_2
_geom_bond_publ_flag
Br1 C11 1.9073(18) . ?
O1 C1 1.359(2) . ?
O1 H1 0.77(3) . ?
O2 C15 1.209(2) . ?
O3 C15 1.339(2) . ?
O3 C16 1.459(2) . ?
C1 C2 1.383(2) . ?
C1 C14 1.424(2) . ?
C2 C3 1.402(2) . ?
C2 H2 0.9500 . ?
C3 C4 1.379(2) . ?
C3 C15 1.483(2) . ?
C4 C5 1.408(2) . ?
C4 H4 0.9500 . ?
C5 C14 1.424(2) . ?
C5 C6 1.437(2) . ?
C6 C7 1.352(3) . ?
C6 H6 0.9500 . ?
C7 C8 1.432(3) . ?
C7 H7 0.9500 . ?
C8 C9 1.410(2) . ?
C8 C13 1.424(2) . ?
C9 C10 1.374(3) . ?
C9 H9 0.9500 . ?
C10 C11 1.396(3) . ?
C10 H10 0.9500 . ?
C11 C12 1.378(2) . ?
C12 C13 1.416(2) . ?
C12 H12 0.9500 . ?
C13 C14 1.462(2) . ?
C16 C17 1.504(3) . ?
C16 H16A 0.9900 . ?
C16 H16B 0.9900 . ?
C17 H17A 0.9800 . ?
C17 H17B 0.9800 . ?
C17 H17C 0.9800 . ?

loop_
_geom_torsion_atom_site_label_1
_geom_torsion_atom_site_label_2
_geom_torsion_atom_site_label_3
_geom_torsion_atom_site_label_4
_geom_torsion
_geom_torsion_site_symmetry_1
_geom_torsion_site_symmetry_2
_geom_torsion_site_symmetry_3
_geom_torsion_site_symmetry_4
_geom_torsion_publ_flag
O1 C1 C2 C3 -179.03(16) . . . . ?
C14 C1 C2 C3 0.1(3) . . . . ?
C1 C2 C3 C4 -0.4(3) . . . . ?
C1 C2 C3 C15 179.03(16) . . . . ?
C2 C3 C4 C5 0.2(3) . . . . ?
C15 C3 C4 C5 -179.18(15) . . . . ?
C3 C4 C5 C14 0.3(3) . . . . ?
C3 C4 C5 C6 179.67(15) . . . . ?
C4 C5 C6 C7 -176.91(16) . . . . ?
C14 C5 C6 C7 2.5(3) . . . . ?
C5 C6 C7 C8 -2.8(3) . . . . ?
C6 C7 C8 C9 -178.85(16) . . . . ?
C6 C7 C8 C13 0.2(3) . . . . ?
C13 C8 C9 C10 -1.9(3) . . . . ?
C7 C8 C9 C10 177.21(17) . . . . ?
C8 C9 C10 C11 0.0(3) . . . . ?
C9 C10 C11 C12 1.4(3) . . . . ?
C9 C10 C11 Br1 -178.67(13) . . . . ?
C10 C11 C12 C13 -1.0(3) . . . . ?
Br1 C11 C12 C13 179.12(13) . . . . ?
C11 C12 C13 C8 -0.9(3) . . . . ?
C11 C12 C13 C14 179.88(16) . . . . ?
C9 C8 C13 C12 2.3(2) . . . . ?
C7 C8 C13 C12 -176.80(16) . . . . ?
C9 C8 C13 C14 -178.46(15) . . . . ?
C7 C8 C13 C14 2.5(2) . . . . ?
O1 C1 C14 C5 179.44(16) . . . . ?
C2 C1 C14 C5 0.3(2) . . . . ?
O1 C1 C14 C13 -0.7(3) . . . . ?
C2 C1 C14 C13 -179.83(16) . . . . ?
C4 C5 C14 C1 -0.5(2) . . . . ?
C6 C5 C14 C1 -179.89(15) . . . . ?
C4 C5 C14 C13 179.64(15) . . . . ?
C6 C5 C14 C13 0.2(2) . . . . ?
C12 C13 C14 C1 -3.3(3) . . . . ?
C8 C13 C14 C1 177.50(16) . . . . ?
C12 C13 C14 C5 176.59(16) . . . . ?
C8 C13 C14 C5 -2.6(2) . . . . ?
C16 O3 C15 O2 -2.3(2) . . . . ?
C16 O3 C15 C3 177.48(14) . . . . ?
C4 C3 C15 O2 -168.31(17) . . . . ?
C2 C3 C15 O2 12.3(3) . . . . ?
C4 C3 C15 O3 11.9(2) . . . . ?
C2 C3 C15 O3 -167.42(15) . . . . ?
C15 O3 C16 C17 -78.6(2) . . . . ?
